data_7111397
loop_
_publ_author_name
'F&#xFFFD;bi&#xFFFD;n, L&#xFFFD;szl&#xFFFD;'
'K&#xFFFD;lm&#xFFFD;n, Alajos'
'Argay, Gyula'
'Bern&#xFFFD;th, G&#xFFFD;bor'
'Gyarmati, Zsuzsanna Cs.'

_publ_section_title
;
 Two polymorphs of a ?-lactam
 (trans-13-azabicyclo[10.2.0]tetradecan-14-one). Concomitant crystal
 polymorphism and isostructurality
;
_journal_issue 18
_journal_name_full 'Chemical Communications'
_journal_page_first 2114
_journal_page_last 2115
_journal_paper_doi 10.1039/b408505a
_journal_year 2004
_chemical_formula_moiety 'C13 H23 N O'
_chemical_formula_sum 'C13 H23 N O'
_chemical_formula_weight 209.32
_chemical_name_systematic
;
trans-13-azabicyclo[12.2.0]tetradecan-14-one
;
_space_group_IT_number 14
_symmetry_cell_setting monoclinic
_symmetry_space_group_name_Hall '-P 2ybc'
_symmetry_space_group_name_H-M 'P 1 21/c 1'
_atom_sites_solution_hydrogens geom
_atom_sites_solution_primary direct
_atom_sites_solution_secondary difmap
_audit_creation_method SHELXL-97
_cell_angle_alpha 90.00
_cell_angle_beta 97.97(1)
_cell_angle_gamma 90.00
_cell_formula_units_Z 4
_cell_length_a 5.858(1)
_cell_length_b 7.629(1)
_cell_length_c 28.237(3)
_cell_measurement_reflns_used 25
_cell_measurement_temperature 293(2)
_cell_measurement_theta_max 29.02
_cell_measurement_theta_min 25.16
_cell_volume 1249.7(3)
_computing_cell_refinement 'CAD4 Express'
_computing_data_collection 'CAD4 Express'
_computing_data_reduction 'XCAD4 (Harms 1996)'
_computing_structure_refinement 'SHELXL-97 (Sheldrick, 1997)'
_computing_structure_solution 'SHELXS-97 (Sheldrick, 1997)'
_diffrn_ambient_temperature 293(2)
_diffrn_measured_fraction_theta_full 0.998
_diffrn_measured_fraction_theta_max 0.998
_diffrn_measurement_device_type 'Enraf-Nonius CAD4'
_diffrn_measurement_method \w--2\q
_diffrn_radiation_monochromator graphite
_diffrn_radiation_source 'fine-focus sealed tube'
_diffrn_radiation_type 'CU k\a'
_diffrn_radiation_wavelength 1.54184
_diffrn_reflns_av_R_equivalents 0.0113
_diffrn_reflns_av_sigmaI/netI 0.0312
_diffrn_reflns_limit_h_max 7
_diffrn_reflns_limit_h_min 0
_diffrn_reflns_limit_k_max 9
_diffrn_reflns_limit_k_min -1
_diffrn_reflns_limit_l_max 35
_diffrn_reflns_limit_l_min -35
_diffrn_reflns_number 3008
_diffrn_reflns_theta_full 75.59
_diffrn_reflns_theta_max 75.59
_diffrn_reflns_theta_min 3.16
_diffrn_standards_decay_% 2
_diffrn_standards_interval_time 60
_diffrn_standards_number 3
_exptl_absorpt_coefficient_mu 0.532
_exptl_absorpt_correction_T_max 0.953
_exptl_absorpt_correction_T_min 0.845
_exptl_absorpt_correction_type psi-scan
_exptl_crystal_colour colourless
_exptl_crystal_density_diffrn 1.113
_exptl_crystal_density_method 'not measured'
_exptl_crystal_description prism
_exptl_crystal_F_000 464
_exptl_crystal_size_max 0.25
_exptl_crystal_size_mid 0.15
_exptl_crystal_size_min 0.08
_refine_diff_density_max 0.139
_refine_diff_density_min -0.146
_refine_diff_density_rms 0.031
_refine_ls_extinction_method none
_refine_ls_goodness_of_fit_ref 1.104
_refine_ls_hydrogen_treatment riding
_refine_ls_matrix_type full
_refine_ls_number_parameters 159
_refine_ls_number_reflns 2599
_refine_ls_number_restraints 186
_refine_ls_restrained_S_all 1.065
_refine_ls_R_factor_all 0.0710
_refine_ls_R_factor_gt 0.0389
_refine_ls_shift/su_max 0.000
_refine_ls_shift/su_mean 0.000
_refine_ls_structure_factor_coef Fsqd
_refine_ls_weighting_details 'calc w=1/[\s^2^(Fo^2^)+(0.0614P)^2^+0.0284P] where P=(Fo^2^+2Fc^2^)/3'
_refine_ls_weighting_scheme calc
_refine_ls_wR_factor_gt 0.1121
_refine_ls_wR_factor_ref 0.1192
_reflns_number_gt 1707
_reflns_number_total 2599
_reflns_threshold_expression >2sigma(I)
_cod_data_source_file b408505asup1.cif
_cod_data_source_block formI
_cod_original_sg_symbol_H-M 'P 21/c'
_cod_database_code 7111397

loop_
_symmetry_equiv_pos_as_xyz
'x, y, z'
'-x, y+1/2, -z+1/2'
'-x, -y, -z'
'x, -y-1/2, z-1/2'

loop_
_atom_site_label
_atom_site_type_symbol
_atom_site_fract_x
_atom_site_fract_y
_atom_site_fract_z
_atom_site_U_iso_or_equiv
_atom_site_adp_type
_atom_site_occupancy
_atom_site_symmetry_multiplicity
_atom_site_calc_flag
_atom_site_refinement_flags
O1 O 1.03592(18) 0.40059(13) 0.26031(3) 0.0563(3) Uani 1 1 d U
N13 N 0.8380(2) 0.56870(15) 0.19905(4) 0.0534(3) Uani 1 1 d U
H13 H 0.8760 0.6769 0.2036 0.040(4) Uiso 1 1 d R
C1 C 0.7441(2) 0.30632(16) 0.18952(4) 0.0405(3) Uani 1 1 d U
H1 H 0.8270 0.2236 0.1715 0.051(4) Uiso 1 1 d R
C2 C 0.5594(2) 0.21930(18) 0.21417(4) 0.0438(3) Uani 1 1 d U
H2A H 0.6311 0.1295 0.2356 0.058(4) Uiso 1 1 d R
H2B H 0.4946 0.3063 0.2336 0.056(4) Uiso 1 1 d R
C3 C 0.3641(2) 0.13615(18) 0.18043(5) 0.0455(3) Uani 1 1 d U
H3A H 0.3021 0.2235 0.1572 0.051(4) Uiso 1 1 d R
H3B H 0.2422 0.1040 0.1988 0.058(4) Uiso 1 1 d R
C4 C 0.4283(3) -0.02463(19) 0.15363(5) 0.0525(4) Uani 1 1 d U
H4A H 0.5508 0.0062 0.1353 0.050(4) Uiso 1 1 d R
H4B H 0.4876 -0.1137 0.1766 0.071(5) Uiso 1 1 d R
C5 C 0.2264(3) -0.1007(2) 0.11991(6) 0.0654(4) Uani 1 1 d U
H5A H 0.1053 -0.1328 0.1385 0.090(6) Uiso 1 1 d R
H5B H 0.2772 -0.2070 0.1057 0.078(5) Uiso 1 1 d R
C6 C 0.1262(3) 0.0230(2) 0.07990(6) 0.0641(4) Uani 1 1 d U
H6A H -0.0156 -0.0274 0.0637 0.077(5) Uiso 1 1 d R
H6B H 0.0872 0.1330 0.0941 0.060(4) Uiso 1 1 d R
C7 C 0.2854(3) 0.0615(2) 0.04279(5) 0.0645(4) Uani 1 1 d U
H7A H 0.4428 0.0378 0.0570 0.057(4) Uiso 1 1 d R
H7B H 0.2482 -0.0185 0.0162 0.076(5) Uiso 1 1 d R
C8 C 0.2736(3) 0.2485(3) 0.02361(5) 0.0681(5) Uani 1 1 d U
H8A H 0.1133 0.2771 0.0129 0.077(5) Uiso 1 1 d R
H8B H 0.3545 0.2534 -0.0041 0.083(5) Uiso 1 1 d R
C9 C 0.3744(3) 0.3881(2) 0.05945(5) 0.0606(4) Uani 1 1 d U
H9A H 0.2971 0.3812 0.0877 0.067(5) Uiso 1 1 d R
H9B H 0.3431 0.5029 0.0454 0.069(5) Uiso 1 1 d R
C10 C 0.6316(3) 0.3704(2) 0.07460(5) 0.0600(4) Uani 1 1 d U
H10A H 0.6617 0.2529 0.0871 0.066(5) Uiso 1 1 d R
H10B H 0.7074 0.3812 0.0463 0.082(5) Uiso 1 1 d R
C11 C 0.7435(3) 0.5003(2) 0.11188(5) 0.0575(4) Uani 1 1 d U
H11A H 0.7039 0.6181 0.1007 0.071(5) Uiso 1 1 d R
H11B H 0.9095 0.4885 0.1141 0.071(5) Uiso 1 1 d R
C12 C 0.6771(2) 0.47998(17) 0.16166(5) 0.0447(3) Uani 1 1 d U
H12 H 0.5164 0.5132 0.1629 0.044(4) Uiso 1 1 d R
C14 C 0.9040(2) 0.42261(16) 0.22320(5) 0.0434(3) Uani 1 1 d U

loop_
_atom_site_aniso_label
_atom_site_aniso_U_11
_atom_site_aniso_U_22
_atom_site_aniso_U_33
_atom_site_aniso_U_23
_atom_site_aniso_U_13
_atom_site_aniso_U_12
O1 0.0565(6) 0.0441(5) 0.0623(6) 0.0003(5) -0.0133(5) 0.0007(5)
N13 0.0649(8) 0.0341(5) 0.0567(7) -0.0010(5) -0.0070(6) -0.0030(5)
C1 0.0414(7) 0.0352(6) 0.0444(6) -0.0034(5) 0.0039(5) 0.0031(6)
C2 0.0468(7) 0.0434(7) 0.0407(6) 0.0014(6) 0.0044(6) 0.0009(6)
C3 0.0422(7) 0.0481(7) 0.0457(7) 0.0013(6) 0.0045(6) -0.0027(6)
C4 0.0574(9) 0.0469(8) 0.0506(8) -0.0003(6) -0.0019(7) -0.0009(7)
C5 0.0709(11) 0.0583(10) 0.0643(9) -0.0084(8) -0.0009(8) -0.0135(8)
C6 0.0560(9) 0.0756(11) 0.0564(9) -0.0116(8) -0.0069(7) -0.0076(8)
C7 0.0704(11) 0.0736(10) 0.0472(8) -0.0162(8) -0.0002(8) -0.0008(9)
C8 0.0751(11) 0.0833(12) 0.0429(7) -0.0027(8) -0.0027(7) 0.0012(10)
C9 0.0697(10) 0.0640(10) 0.0463(8) 0.0029(7) 0.0012(7) 0.0041(8)
C10 0.0648(10) 0.0707(10) 0.0453(7) 0.0000(8) 0.0108(7) -0.0004(8)
C11 0.0601(9) 0.0602(9) 0.0522(8) 0.0062(7) 0.0076(7) -0.0078(8)
C12 0.0478(8) 0.0396(7) 0.0453(7) -0.0005(6) 0.0013(6) 0.0008(6)
C14 0.0416(7) 0.0364(6) 0.0509(7) -0.0014(6) 0.0019(6) 0.0014(5)

loop_
_atom_type_symbol
_atom_type_description
_atom_type_scat_dispersion_real
_atom_type_scat_dispersion_imag
_atom_type_scat_source
C C 0.0181 0.0091 'International Tables Vol C Tables 4.2.6.8 and 6.1.1.4'
H H 0.0000 0.0000 'International Tables Vol C Tables 4.2.6.8 and 6.1.1.4'
N N 0.0311 0.0180 'International Tables Vol C Tables 4.2.6.8 and 6.1.1.4'
O O 0.0492 0.0322 'International Tables Vol C Tables 4.2.6.8 and 6.1.1.4'

loop_
_geom_angle_atom_site_label_1
_geom_angle_atom_site_label_2
_geom_angle_atom_site_label_3
_geom_angle
C14 N13 C12 95.35(10)
C14 N13 H13 132.5
C12 N13 H13 132.2
C2 C1 C14 112.57(10)
C2 C1 C12 117.14(11)
C14 C1 C12 84.86(9)
C2 C1 H1 113.1
C14 C1 H1 113.1
C12 C1 H1 113.1
C1 C2 C3 114.63(10)
C1 C2 H2A 108.7
C3 C2 H2A 108.6
C1 C2 H2B 108.6
C3 C2 H2B 108.6
H2A C2 H2B 107.5
C4 C3 C2 115.65(11)
C4 C3 H3A 108.4
C2 C3 H3A 108.4
C4 C3 H3B 108.3
C2 C3 H3B 108.4
H3A C3 H3B 107.5
C3 C4 C5 113.25(13)
C3 C4 H4A 108.8
C5 C4 H4A 109.0
C3 C4 H4B 108.9
C5 C4 H4B 109.0
H4A C4 H4B 107.7
C4 C5 C6 114.35(13)
C4 C5 H5A 108.6
C6 C5 H5A 108.8
C4 C5 H5B 108.7
C6 C5 H5B 108.6
H5A C5 H5B 107.6
C7 C6 C5 114.78(15)
C7 C6 H6A 108.5
C5 C6 H6A 108.7
C7 C6 H6B 108.6
C5 C6 H6B 108.5
H6A C6 H6B 107.6
C8 C7 C6 115.02(15)
C8 C7 H7A 108.4
C6 C7 H7A 108.5
C8 C7 H7B 108.7
C6 C7 H7B 108.5
H7A C7 H7B 107.6
C7 C8 C9 114.97(12)
C7 C8 H8A 108.4
C9 C8 H8A 108.5
C7 C8 H8B 108.6
C9 C8 H8B 108.6
H8A C8 H8B 107.5
C10 C9 C8 113.72(14)
C10 C9 H9A 108.8
C8 C9 H9A 108.9
C10 C9 H9B 108.7
C8 C9 H9B 108.9
H9A C9 H9B 107.6
C9 C10 C11 116.91(14)
C9 C10 H10A 108.0
C11 C10 H10A 108.0
C9 C10 H10B 108.1
C11 C10 H10B 108.1
H10A C10 H10B 107.3
C12 C11 C10 115.57(12)
C12 C11 H11A 108.4
C10 C11 H11A 108.4
C12 C11 H11B 108.4
C10 C11 H11B 108.4
H11A C11 H11B 107.4
N13 C12 C11 113.23(12)
N13 C12 C1 86.43(9)
C11 C12 C1 118.29(12)
N13 C12 H12 112.2
C11 C12 H12 112.1
C1 C12 H12 112.2
O1 C14 N13 130.92(12)
O1 C14 C1 135.62(12)
N13 C14 C1 93.33(10)

loop_
_geom_bond_atom_site_label_1
_geom_bond_atom_site_label_2
_geom_bond_distance
O1 C14 1.2243(15)
N13 C14 1.3353(16)
N13 C12 1.4786(17)
N13 H13 0.8598
C1 C2 1.5181(18)
C1 C14 1.5236(17)
C1 C12 1.5628(17)
C1 H1 0.9802
C2 C3 1.5221(17)
C2 H2A 0.9698
C2 H2B 0.9708
C3 C4 1.5157(19)
C3 H3A 0.9694
C3 H3B 0.9710
C4 C5 1.526(2)
C4 H4A 0.9696
C4 H4B 0.9705
C5 C6 1.525(2)
C5 H5A 0.9708
C5 H5B 0.9696
C6 C7 1.525(2)
C6 H6A 0.9704
C6 H6B 0.9709
C7 C8 1.524(2)
C7 H7A 0.9701
C7 H7B 0.9689
C8 C9 1.530(2)
C8 H8A 0.9706
C8 H8B 0.9699
C9 C10 1.514(2)
C9 H9A 0.9705
C9 H9B 0.9690
C10 C11 1.526(2)
C10 H10A 0.9705
C10 H10B 0.9700
C11 C12 1.518(2)
C11 H11A 0.9701
C11 H11B 0.9700
C12 H12 0.9800

loop_
_geom_hbond_atom_site_label_D
_geom_hbond_atom_site_label_H
_geom_hbond_atom_site_label_A
_geom_hbond_distance_DH
_geom_hbond_distance_HA
_geom_hbond_distance_DA
_geom_hbond_angle_DHA
_geom_hbond_site_symmetry_A
N13 H13 O1 0.86 2.02 2.8351(15) 158.3 2_755

loop_
_geom_torsion_atom_site_label_1
_geom_torsion_atom_site_label_2
_geom_torsion_atom_site_label_3
_geom_torsion_atom_site_label_4
_geom_torsion
C14 C1 C2 C3 166.73(11)
C12 C1 C2 C3 70.76(14)
C1 C2 C3 C4 68.73(15)
C2 C3 C4 C5 -179.25(12)
C3 C4 C5 C6 62.23(19)
C4 C5 C6 C7 67.82(19)
C5 C6 C7 C8 -143.18(14)
C6 C7 C8 C9 69.9(2)
C7 C8 C9 C10 65.21(19)
C8 C9 C10 C11 -177.56(13)
C9 C10 C11 C12 68.27(19)
C14 N13 C12 C11 -117.91(13)
C14 N13 C12 C1 1.42(10)
C10 C11 C12 N13 162.41(13)
C10 C11 C12 C1 63.55(18)
C2 C1 C12 N13 111.51(12)
C14 C1 C12 N13 -1.25(9)
C2 C1 C12 C11 -133.96(13)
C14 C1 C12 C11 113.28(13)
C12 N13 C14 O1 -177.84(15)
C12 N13 C14 C1 -1.46(11)
C2 C1 C14 O1 60.2(2)
C12 C1 C14 O1 177.47(17)
C2 C1 C14 N13 -115.92(12)
C12 C1 C14 N13 1.38(10)
